data_4320795
loop_
_publ_author_name
'Yusuke Sunada'
'Yuji Hayashi'
'Hiroyuki Kawaguchi'
'Kazuyuki Tatsumi'

_publ_contact_author_address
;
    Reserch Center for Materials Science, Nagoya University
    Furo-cho, Chikusa-ku, Nagoya 464-8602 Japan
;
_publ_contact_author_email
;
        ' i45100a@nucc.cc.nagoya-u.ac.jp '
;
_publ_contact_author_fax
;
            ' +81 52 789 2943 '
;
_publ_contact_author_name
;
        'Kazuyuki Tatsumi'
;
_publ_contact_author_phone
;
         ' +81 52 789 2474 '
;
_publ_section_title
;
 Alkynethiolato and Alkyneselenolato Ruthenium Half-Sandwich Complexes:
 Synthesis, Structures, and Reactions with (\h5-C5H5)2Zr
;
_journal_name_full 'Inorganic Chemistry'
_journal_page_first 7072
_journal_page_last 7078
_journal_paper_doi 10.1021/ic010826h
_journal_volume 40
_journal_year 2001
_chemical_formula_moiety 'C47 H35 P Ru Se Zr '
_chemical_formula_sum 'C47 H35 P Ru Se Zr'
_chemical_formula_weight 902.02
_space_group_IT_number 2
_symmetry_cell_setting triclinic
_symmetry_Int_Tables_number 2
_symmetry_space_group_name_Hall '-P 1'
_symmetry_space_group_name_H-M 'P -1'
_cell_angle_alpha 112.416(3)
_cell_angle_beta 97.215(7)
_cell_angle_gamma 91.569(9)
_cell_formula_units_Z 2
_cell_length_a 8.198(3)
_cell_length_b 13.851(5)
_cell_length_c 18.253(7)
_cell_measurement_reflns_used 11004
_cell_measurement_temperature 273.2
_cell_measurement_theta_max 27.5
_cell_measurement_theta_min 2.5
_cell_volume 1894.4(12)
_computing_cell_refinement d*TREK
_computing_data_collection d*TREK
_computing_data_reduction 'teXsan Ver. 1.11'
_computing_publication_material 'teXsan Ver. 1.11'
_computing_structure_refinement 'teXsan Ver. 1.10'
_computing_structure_solution SHELXS86
_diffrn_measurement_device_type 'Quantum CCD/Rigaku AFC7'
_diffrn_measurement_method \w
_diffrn_radiation_type 'Mo K\a'
_diffrn_radiation_wavelength 0.7107
_diffrn_reflns_av_R_equivalents 0.061
_diffrn_reflns_limit_h_max 10
_diffrn_reflns_limit_h_min 0
_diffrn_reflns_limit_k_max 17
_diffrn_reflns_limit_k_min -17
_diffrn_reflns_limit_l_max 22
_diffrn_reflns_limit_l_min -22
_diffrn_reflns_number 7986
_diffrn_reflns_theta_max 27.5
_exptl_absorpt_coefficient_mu 1.710
_exptl_absorpt_correction_type none
_exptl_crystal_colour brown
_exptl_crystal_density_diffrn 1.581
_exptl_crystal_density_method 'not measured'
_exptl_crystal_description plate
_exptl_crystal_size_max 0.500
_exptl_crystal_size_mid 0.100
_exptl_crystal_size_min 0.010
_refine_diff_density_max 0.75
_refine_diff_density_min -0.54
_refine_ls_extinction_method none
_refine_ls_goodness_of_fit_ref 1.490
_refine_ls_hydrogen_treatment isotopic
_refine_ls_number_parameters 413
_refine_ls_number_reflns 3061
_refine_ls_R_factor_gt 0.0427
_refine_ls_shift/su_max 0.0080
_refine_ls_structure_factor_coef F
_refine_ls_weighting_details 'w = 1/[\s^2^(Fo) + 0.00002|Fo|^2^]'
_refine_ls_weighting_scheme calc
_refine_ls_wR_factor_ref 0.0489
_reflns_number_gt 3061
_reflns_number_total 11004
_reflns_threshold_expression F^2^>2.0\s(F^2^)
_cod_data_source_file ic010826h_7.cif
_cod_data_source_block CpRu(PPh3)(CCPh)(myu-Se)ZrCp2
_cod_original_cell_volume 1894(1)
_cod_original_sg_symbol_H-M 'P -1 '
_cod_original_formula_sum 'C47 H35 P Ru Se Zr '
_cod_database_code 4320795

loop_
_symmetry_equiv_pos_as_xyz
x,y,z
-x,-y,-z

loop_
_atom_site_label
_atom_site_type_symbol
_atom_site_fract_x
_atom_site_fract_y
_atom_site_fract_z
_atom_site_U_iso_or_equiv
_atom_site_adp_type
_atom_site_occupancy
_atom_site_calc_flag
_atom_site_refinement_flags
_atom_site_disorder_assembly
_atom_site_disorder_group
Ru Ru -0.2018(1) 0.63482(9) -0.30734(6) 0.0266(3) Uani 1.00 d . . .
Zr Zr -0.0599(1) 0.5093(1) -0.19982(7) 0.0276(4) Uani 1.00 d . . .
Se Se 0.0304(1) 0.5153(1) -0.32953(8) 0.0345(4) Uani 1.00 d . . .
P P -0.0252(3) 0.7810(3) -0.2711(2) 0.0265(10) Uani 1.00 d . . .
C(1) C -0.203(1) 0.6637(9) -0.1913(7) 0.024(4) Uani 1.00 d . . .
C(2) C -0.204(1) 0.669(1) -0.1248(7) 0.032(4) Uani 1.00 d . . .
C(3) C -0.231(1) 0.713(1) -0.0399(7) 0.033(4) Uani 1.00 d . . .
C(4) C -0.116(1) 0.787(1) 0.0180(9) 0.054(5) Uani 1.00 d . . .
C(5) C -0.146(2) 0.830(1) 0.0976(8) 0.067(6) Uani 1.00 d . . .
C(6) C -0.289(2) 0.795(1) 0.1187(9) 0.069(7) Uani 1.00 d . . .
C(7) C -0.396(2) 0.722(1) 0.0638(9) 0.052(6) Uani 1.00 d . . .
C(8) C -0.369(1) 0.681(1) -0.0144(8) 0.048(5) Uani 1.00 d . . .
C(9) C 0.170(1) 0.630(1) -0.0971(8) 0.040(4) Uani 1.00 d . . .
C(10) C 0.252(1) 0.563(1) -0.1587(8) 0.036(4) Uani 1.00 d . . .
C(11) C 0.228(1) 0.464(1) -0.1608(8) 0.046(5) Uani 1.00 d . . .
C(12) C 0.136(1) 0.466(1) -0.0978(9) 0.045(5) Uani 1.00 d . . .
C(13) C 0.100(1) 0.566(1) -0.0612(7) 0.044(5) Uani 1.00 d . . .
C(14) C -0.325(2) 0.422(2) -0.183(2) 0.086(8) Uani 1.00 d . . .
C(15) C -0.341(2) 0.407(2) -0.262(2) 0.089(9) Uani 1.00 d . . .
C(16) C -0.225(3) 0.343(2) -0.2968(10) 0.083(7) Uani 1.00 d . . .
C(17) C -0.141(2) 0.319(1) -0.237(1) 0.066(6) Uani 1.00 d . . .
C(18) C -0.206(3) 0.368(2) -0.170(1) 0.080(7) Uani 1.00 d . . .
C(19) C -0.474(1) 0.590(1) -0.3460(8) 0.043(5) Uani 1.00 d . . .
C(20) C -0.436(1) 0.689(1) -0.3459(8) 0.043(5) Uani 1.00 d . . .
C(21) C -0.332(1) 0.674(1) -0.4052(8) 0.046(5) Uani 1.00 d . . .
C(22) C -0.307(1) 0.570(1) -0.4399(7) 0.046(5) Uani 1.00 d . . .
C(23) C -0.393(1) 0.516(1) -0.4017(8) 0.044(5) Uani 1.00 d . . .
C(24) C 0.133(1) 0.8247(10) -0.1823(7) 0.026(4) Uani 1.00 d . . .
C(25) C 0.112(1) 0.898(1) -0.1083(8) 0.044(4) Uani 1.00 d . . .
C(26) C 0.241(2) 0.927(1) -0.0431(8) 0.048(5) Uani 1.00 d . . .
C(27) C 0.390(1) 0.879(1) -0.0537(8) 0.046(5) Uani 1.00 d . . .
C(28) C 0.409(1) 0.808(1) -0.1280(8) 0.041(5) Uani 1.00 d . . .
C(29) C 0.283(1) 0.7784(10) -0.1918(7) 0.033(4) Uani 1.00 d . . .
C(30) C -0.143(1) 0.8965(10) -0.2544(7) 0.027(4) Uani 1.00 d . . .
C(31) C -0.137(1) 0.960(1) -0.2966(7) 0.039(4) Uani 1.00 d . . .
C(32) C -0.228(2) 1.045(1) -0.2824(9) 0.050(5) Uani 1.00 d . . .
C(33) C -0.332(2) 1.067(1) -0.2263(10) 0.056(5) Uani 1.00 d . . .
C(34) C -0.345(1) 1.004(1) -0.1838(8) 0.046(5) Uani 1.00 d . . .
C(35) C -0.251(1) 0.920(1) -0.1983(7) 0.039(4) Uani 1.00 d . . .
C(36) C 0.102(1) 0.787(1) -0.3447(7) 0.028(4) Uani 1.00 d . . .
C(37) C 0.085(1) 0.710(1) -0.4199(7) 0.036(4) Uani 1.00 d . . .
C(38) C 0.180(1) 0.716(1) -0.4783(8) 0.045(5) Uani 1.00 d . . .
C(39) C 0.287(2) 0.797(1) -0.4618(9) 0.053(5) Uani 1.00 d . . .
C(40) C 0.309(1) 0.876(1) -0.3861(9) 0.050(5) Uani 1.00 d . . .
C(41) C 0.217(1) 0.870(1) -0.3272(8) 0.043(4) Uani 1.00 d . . .
C(42) C -0.399(2) -0.211(3) -0.589(4) 0.3181 Uiso 1.00 d G . .
C(43) C -0.338(6) -0.230(2) -0.661(2) 0.3181 Uiso 1.00 d G . .
C(44) C -0.189(7) -0.178(4) -0.660(2) 0.3181 Uiso 1.00 d G . .
C(45) C -0.311(7) -0.141(4) -0.517(2) 0.3181 Uiso 1.00 d G . .
C(46) C -0.162(6) -0.090(2) -0.516(2) 0.3181 Uiso 1.00 d G . .
C(47) C -0.101(2) -0.108(3) -0.588(4) 0.3181 Uiso 1.00 d G . .
H(1) H -0.0164 0.8103 0.0034 0.0649 Uiso 1.00 calc . . .
H(2) H -0.0680 0.8828 0.1383 0.0804 Uiso 1.00 calc . . .
H(3) H -0.3090 0.8247 0.1738 0.0828 Uiso 1.00 calc . . .
H(4) H -0.4934 0.6977 0.0790 0.0625 Uiso 1.00 calc . . .
H(5) H -0.4487 0.6271 -0.0536 0.0571 Uiso 1.00 calc . . .
H(6) H 0.1787 0.7055 -0.0764 0.0475 Uiso 1.00 calc . . .
H(7) H 0.3234 0.5844 -0.1889 0.0433 Uiso 1.00 calc . . .
H(8) H 0.2808 0.4037 -0.1933 0.0547 Uiso 1.00 calc . . .
H(9) H 0.1187 0.4090 -0.0799 0.0544 Uiso 1.00 calc . . .
H(10) H 0.0519 0.5934 -0.0121 0.0524 Uiso 1.00 calc . . .
H(11) H -0.4016 0.4563 -0.1469 0.1033 Uiso 1.00 calc . . .
H(12) H -0.4300 0.4287 -0.2909 0.1070 Uiso 1.00 calc . . .
H(13) H -0.2203 0.3083 -0.3537 0.0993 Uiso 1.00 calc . . .
H(14) H -0.0650 0.2646 -0.2442 0.0795 Uiso 1.00 calc . . .
H(15) H -0.1800 0.3562 -0.1206 0.0955 Uiso 1.00 calc . . .
H(16) H -0.5494 0.5747 -0.3141 0.0517 Uiso 1.00 calc . . .
H(17) H -0.4840 0.7536 -0.3165 0.0519 Uiso 1.00 calc . . .
H(18) H -0.2940 0.7284 -0.4222 0.0556 Uiso 1.00 calc . . .
H(19) H -0.2458 0.5375 -0.4842 0.0549 Uiso 1.00 calc . . .
H(20) H -0.4024 0.4412 -0.4153 0.0531 Uiso 1.00 calc . . .
H(21) H 0.0072 0.9286 -0.1011 0.0523 Uiso 1.00 calc . . .
H(22) H 0.2270 0.9802 0.0084 0.0576 Uiso 1.00 calc . . .
H(23) H 0.4782 0.8953 -0.0089 0.0554 Uiso 1.00 calc . . .
H(24) H 0.5141 0.7779 -0.1360 0.0495 Uiso 1.00 calc . . .
H(25) H 0.2986 0.7256 -0.2432 0.0401 Uiso 1.00 calc . . .
H(26) H -0.0659 0.9436 -0.3377 0.0473 Uiso 1.00 calc . . .
H(27) H -0.2192 1.0890 -0.3121 0.0605 Uiso 1.00 calc . . .
H(28) H -0.3974 1.1267 -0.2164 0.0676 Uiso 1.00 calc . . .
H(29) H -0.4195 1.0196 -0.1441 0.0548 Uiso 1.00 calc . . .
H(30) H -0.2607 0.8760 -0.1685 0.0463 Uiso 1.00 calc . . .
H(31) H 0.0064 0.6498 -0.4336 0.0428 Uiso 1.00 calc . . .
H(32) H 0.1666 0.6593 -0.5309 0.0535 Uiso 1.00 calc . . .
H(33) H 0.3484 0.8018 -0.5025 0.0633 Uiso 1.00 calc . . .
H(34) H 0.3885 0.9353 -0.3732 0.0595 Uiso 1.00 calc . . .
H(35) H 0.2341 0.9251 -0.2739 0.0515 Uiso 1.00 calc . . .

loop_
_atom_site_aniso_label
_atom_site_aniso_U_11
_atom_site_aniso_U_22
_atom_site_aniso_U_33
_atom_site_aniso_U_12
_atom_site_aniso_U_13
_atom_site_aniso_U_23
Ru 0.0244(5) 0.0310(9) 0.0213(7) 0.0029(5) -0.0006(4) 0.0077(6)
Zr 0.0267(6) 0.0277(10) 0.0284(8) 0.0029(6) 0.0038(5) 0.0110(7)
Se 0.0354(7) 0.038(1) 0.0305(9) 0.0087(6) 0.0099(6) 0.0119(8)
P 0.029(2) 0.029(2) 0.020(2) 0.005(1) 0.003(1) 0.008(2)
C(1) 0.023(6) 0.023(8) 0.029(8) 0.004(5) -0.002(5) 0.014(7)
C(2) 0.029(6) 0.038(10) 0.030(8) 0.010(6) 0.005(6) 0.014(7)
C(3) 0.039(7) 0.024(9) 0.039(9) 0.013(6) 0.006(6) 0.013(7)
C(4) 0.054(8) 0.06(1) 0.044(10) 0.001(8) 0.006(7) 0.011(9)
C(5) 0.10(1) 0.06(1) 0.027(9) 0.019(10) 0.008(8) 0.000(9)
C(6) 0.09(1) 0.09(2) 0.04(1) 0.04(1) 0.040(9) 0.03(1)
C(7) 0.056(9) 0.06(1) 0.04(1) 0.009(8) 0.015(8) 0.023(10)
C(8) 0.031(7) 0.07(1) 0.044(10) 0.012(7) 0.005(6) 0.025(9)
C(9) 0.030(7) 0.05(1) 0.031(8) -0.004(6) -0.009(6) 0.013(8)
C(10) 0.025(6) 0.03(1) 0.05(1) -0.001(6) -0.003(6) 0.024(8)
C(11) 0.032(7) 0.05(1) 0.05(1) 0.011(7) 0.004(6) 0.017(9)
C(12) 0.035(7) 0.05(1) 0.06(1) 0.008(7) -0.003(7) 0.038(10)
C(13) 0.036(7) 0.06(1) 0.025(8) 0.004(7) -0.001(6) 0.014(9)
C(14) 0.05(1) 0.06(1) 0.13(2) -0.017(9) 0.04(1) 0.01(1)
C(15) 0.05(1) 0.09(2) 0.15(2) -0.04(1) -0.04(1) 0.09(2)
C(16) 0.12(2) 0.07(2) 0.03(1) -0.06(1) 0.01(1) -0.01(1)
C(17) 0.07(1) 0.03(1) 0.10(2) 0.004(8) 0.03(1) 0.03(1)
C(18) 0.09(1) 0.10(2) 0.05(1) -0.06(1) -0.04(1) 0.06(1)
C(19) 0.025(6) 0.05(1) 0.047(10) 0.000(7) -0.005(6) 0.016(9)
C(20) 0.031(7) 0.05(1) 0.042(9) 0.010(7) -0.005(6) 0.014(8)
C(21) 0.039(8) 0.07(1) 0.041(10) -0.006(8) -0.014(6) 0.039(10)
C(22) 0.040(7) 0.07(1) 0.011(7) -0.002(8) -0.013(5) 0.003(8)
C(23) 0.031(7) 0.04(1) 0.046(10) -0.008(7) -0.018(6) 0.006(9)
C(24) 0.033(6) 0.027(9) 0.019(7) -0.002(6) 0.003(5) 0.009(7)
C(25) 0.031(7) 0.05(1) 0.040(9) 0.008(6) -0.003(6) 0.008(8)
C(26) 0.059(8) 0.04(1) 0.031(9) -0.001(7) 0.002(6) -0.002(8)
C(27) 0.043(8) 0.03(1) 0.05(1) -0.006(7) -0.021(7) 0.016(9)
C(28) 0.029(7) 0.05(1) 0.049(10) 0.005(6) 0.003(6) 0.024(9)
C(29) 0.033(6) 0.031(9) 0.034(8) 0.006(6) 0.005(5) 0.009(7)
C(30) 0.032(6) 0.026(9) 0.019(7) 0.005(5) -0.001(5) 0.006(7)
C(31) 0.044(7) 0.04(1) 0.034(9) 0.012(7) 0.008(6) 0.016(8)
C(32) 0.061(9) 0.03(1) 0.07(1) 0.009(7) 0.007(8) 0.031(9)
C(33) 0.054(9) 0.03(1) 0.07(1) 0.019(7) -0.012(8) 0.008(10)
C(34) 0.045(8) 0.04(1) 0.036(9) 0.017(7) 0.004(6) -0.003(8)
C(35) 0.049(7) 0.035(10) 0.029(8) 0.011(7) 0.007(6) 0.007(7)
C(36) 0.024(6) 0.038(10) 0.023(8) 0.006(6) 0.006(5) 0.014(7)
C(37) 0.040(7) 0.037(10) 0.031(8) 0.001(6) 0.009(6) 0.013(8)
C(38) 0.049(8) 0.05(1) 0.033(9) 0.004(7) 0.012(6) 0.009(8)
C(39) 0.056(9) 0.06(1) 0.04(1) 0.004(8) 0.021(7) 0.015(9)
C(40) 0.036(7) 0.06(1) 0.07(1) -0.007(7) 0.011(7) 0.034(10)
C(41) 0.048(8) 0.04(1) 0.037(9) 0.004(7) 0.003(6) 0.011(8)

loop_
_atom_type_symbol
_atom_type_description
_atom_type_scat_dispersion_real
_atom_type_scat_dispersion_imag
_atom_type_scat_source
Ru Ru -1.259 0.836
;International Tables for Crystallography
(1992, Vol. C, Tables 4.2.6.8 and 6.1.1.1)
;
Zr Zr -2.967 0.560
;International Tables for Crystallography
(1992, Vol. C, Tables 4.2.6.8 and 6.1.1.1)
;
P P 0.102 0.094
;International Tables for Crystallography
(1992, Vol. C, Tables 4.2.6.8 and 6.1.1.1)
;
Se Se -0.093 2.226
;International Tables for Crystallography
(1992, Vol. C, Tables 4.2.6.8 and 6.1.1.1)
;
C C 0.003 0.002
;International Tables for Crystallography
(1992, Vol. C, Tables 4.2.6.8 and 6.1.1.1)
;
H H 0.000 0.000
;International Tables for Crystallography
(1992, Vol. C, Table 6.1.1.2)
;

loop_
_geom_angle_atom_site_label_1
_geom_angle_atom_site_label_2
_geom_angle_atom_site_label_3
_geom_angle
_geom_angle_site_symmetry_1
_geom_angle_site_symmetry_2
_geom_angle_site_symmetry_3
_geom_angle_publ_flag
Zr Ru Se 52.06(5) . . 0_555 yes
Zr Ru P 106.31(10) . . 0_555 yes
Zr Ru C(1) 48.9(4) . . 0_555 yes
Zr Ru C(19) 108.8(5) . . 0_555 yes
Zr Ru C(20) 140.4(4) . . 0_555 yes
Zr Ru C(21) 163.1(4) . . 0_555 yes
Zr Ru C(22) 128.4(5) . . 0_555 yes
Zr Ru C(23) 103.0(5) . . 0_555 yes
Se Ru P 92.54(9) . . 0_555 yes
Se Ru C(1) 97.6(3) . . 0_555 yes
Se Ru C(19) 127.9(4) . . 0_555 yes
Se Ru C(20) 153.5(3) . . 0_555 yes
Se Ru C(21) 121.9(3) . . 0_555 yes
Se Ru C(22) 92.9(4) . . 0_555 yes
Se Ru C(23) 95.7(3) . . 0_555 yes
P Ru C(1) 89.3(3) . . 0_555 yes
P Ru C(19) 137.6(5) . . 0_555 yes
P Ru C(20) 101.5(4) . . 0_555 yes
P Ru C(21) 89.2(4) . . 0_555 yes
P Ru C(22) 112.5(5) . . 0_555 yes
P Ru C(23) 148.1(5) . . 0_555 yes
C(1) Ru C(19) 96.3(5) . . 0_555 yes
C(1) Ru C(20) 104.9(5) . . 0_555 yes
C(1) Ru C(21) 140.5(5) . . 0_555 yes
C(1) Ru C(22) 155.5(5) . . 0_555 yes
C(1) Ru C(23) 119.9(5) . . 0_555 yes
C(19) Ru C(20) 36.5(6) . . 0_555 yes
C(19) Ru C(21) 60.6(6) . . 0_555 yes
C(19) Ru C(22) 60.1(5) . . 0_555 yes
C(19) Ru C(23) 35.8(5) . . 0_555 yes
C(20) Ru C(21) 37.3(5) . . 0_555 yes
C(20) Ru C(22) 61.1(5) . . 0_555 yes
C(20) Ru C(23) 61.0(5) . . 0_555 yes
C(21) Ru C(22) 35.7(6) . . 0_555 yes
C(21) Ru C(23) 60.4(6) . . 0_555 yes
C(22) Ru C(23) 36.5(6) . . 0_555 yes
Ru Zr Se 50.09(4) . . 0_555 yes
Ru Zr C(1) 38.4(3) . . 0_555 yes
Ru Zr C(2) 65.9(3) . . 0_555 yes
Ru Zr C(9) 106.2(4) . . 0_555 yes
Ru Zr C(10) 107.3(4) . . 0_555 yes
Ru Zr C(11) 133.4(4) . . 0_555 yes
Ru Zr C(12) 158.7(3) . . 0_555 yes
Ru Zr C(13) 133.2(4) . . 0_555 yes
Ru Zr C(14) 101.8(6) . . 0_555 yes
Ru Zr C(15) 79.8(8) . . 0_555 yes
Ru Zr C(16) 90.8(5) . . 0_555 yes
Ru Zr C(17) 122.4(5) . . 0_555 yes
Ru Zr C(18) 129.0(5) . . 0_555 yes
Se Zr C(1) 85.8(3) . . 0_555 yes
Se Zr C(2) 112.2(4) . . 0_555 yes
Se Zr C(9) 99.8(3) . . 0_555 yes
Se Zr C(10) 77.1(3) . . 0_555 yes
Se Zr C(11) 89.5(4) . . 0_555 yes
Se Zr C(12) 122.4(3) . . 0_555 yes
Se Zr C(13) 129.8(3) . . 0_555 yes
Se Zr C(14) 128.7(6) . . 0_555 yes
Se Zr C(15) 97.9(8) . . 0_555 yes
Se Zr C(16) 83.2(5) . . 0_555 yes
Se Zr C(17) 103.8(6) . . 0_555 yes
Se Zr C(18) 133.1(4) . . 0_555 yes
C(1) Zr C(2) 27.6(5) . . 0_555 yes
C(1) Zr C(9) 88.1(4) . . 0_555 yes
C(1) Zr C(10) 108.9(4) . . 0_555 yes
C(1) Zr C(11) 138.8(4) . . 0_555 yes
C(1) Zr C(12) 132.9(4) . . 0_555 yes
C(1) Zr C(13) 102.0(4) . . 0_555 yes
C(1) Zr C(14) 89.8(6) . . 0_555 yes
C(1) Zr C(15) 85.7(6) . . 0_555 yes
C(1) Zr C(16) 111.7(6) . . 0_555 yes
C(1) Zr C(17) 136.1(4) . . 0_555 yes
C(1) Zr C(18) 118.3(6) . . 0_555 yes
C(2) Zr C(9) 76.6(4) . . 0_555 yes
C(2) Zr C(10) 106.2(4) . . 0_555 yes
C(2) Zr C(11) 127.7(4) . . 0_555 yes
C(2) Zr C(12) 108.5(4) . . 0_555 yes
C(2) Zr C(13) 79.0(4) . . 0_555 yes
C(2) Zr C(14) 79.5(5) . . 0_555 yes
C(2) Zr C(15) 89.8(5) . . 0_555 yes
C(2) Zr C(16) 120.6(6) . . 0_555 yes
C(2) Zr C(17) 129.9(5) . . 0_555 yes
C(2) Zr C(18) 101.9(6) . . 0_555 yes
C(9) Zr C(10) 32.2(4) . . 0_555 yes
C(9) Zr C(11) 52.4(4) . . 0_555 yes
C(9) Zr C(12) 53.1(5) . . 0_555 yes
C(9) Zr C(13) 32.8(5) . . 0_555 yes
C(9) Zr C(14) 131.2(7) . . 0_555 yes
C(9) Zr C(15) 160.8(7) . . 0_555 yes
C(9) Zr C(16) 160.2(6) . . 0_555 yes
C(9) Zr C(17) 130.4(6) . . 0_555 yes
C(9) Zr C(18) 119.2(6) . . 0_555 yes
C(10) Zr C(11) 30.9(5) . . 0_555 yes
C(10) Zr C(12) 53.1(5) . . 0_555 yes
C(10) Zr C(13) 53.2(4) . . 0_555 yes
C(10) Zr C(14) 150.2(7) . . 0_555 yes
C(10) Zr C(15) 164.0(6) . . 0_555 yes
C(10) Zr C(16) 133.1(6) . . 0_555 yes
C(10) Zr C(17) 115.0(5) . . 0_555 yes
C(10) Zr C(18) 123.3(6) . . 0_555 yes
C(11) Zr C(12) 32.8(5) . . 0_555 yes
C(11) Zr C(13) 52.5(4) . . 0_555 yes
C(11) Zr C(14) 123.6(7) . . 0_555 yes
C(11) Zr C(15) 135.4(7) . . 0_555 yes
C(11) Zr C(16) 108.3(6) . . 0_555 yes
C(11) Zr C(17) 84.7(5) . . 0_555 yes
C(11) Zr C(18) 94.3(6) . . 0_555 yes
C(12) Zr C(13) 31.0(5) . . 0_555 yes
C(12) Zr C(14) 97.1(7) . . 0_555 yes
C(12) Zr C(15) 121.4(8) . . 0_555 yes
C(12) Zr C(16) 108.8(6) . . 0_555 yes
C(12) Zr C(17) 77.5(6) . . 0_555 yes
C(12) Zr C(18) 71.7(6) . . 0_555 yes
C(13) Zr C(14) 101.1(7) . . 0_555 yes
C(13) Zr C(15) 131.8(9) . . 0_555 yes
C(13) Zr C(16) 134.8(7) . . 0_555 yes
C(13) Zr C(17) 103.6(7) . . 0_555 yes
C(13) Zr C(18) 86.6(6) . . 0_555 yes
C(14) Zr C(15) 30.8(10) . . 0_555 yes
C(14) Zr C(16) 51.5(7) . . 0_555 yes
C(14) Zr C(17) 50.6(6) . . 0_555 yes
C(14) Zr C(18) 29.7(7) . . 0_555 yes
C(15) Zr C(16) 31.0(7) . . 0_555 yes
C(15) Zr C(17) 50.8(7) . . 0_555 yes
C(15) Zr C(18) 49.9(9) . . 0_555 yes
C(16) Zr C(17) 31.6(8) . . 0_555 yes
C(16) Zr C(18) 51.4(6) . . 0_555 yes
C(17) Zr C(18) 30.8(7) . . 0_555 yes
Ru Se Zr 77.85(5) . . 0_555 yes
Ru P C(24) 122.9(5) . . 0_555 yes
Ru P C(30) 109.9(4) . . 0_555 yes
Ru P C(36) 117.3(4) . . 0_555 yes
C(24) P C(30) 102.8(5) . . 0_555 yes
C(24) P C(36) 99.0(5) . . 0_555 yes
C(30) P C(36) 102.3(6) . . 0_555 yes
Ru C(1) Zr 92.7(4) . . 0_555 yes
Ru C(1) C(2) 172(1) . . 0_555 yes
Zr C(1) C(2) 81.0(9) . . 0_555 yes
Zr C(2) C(1) 71.4(8) . . 0_555 yes
Zr C(2) C(3) 129(1) . . 0_555 yes
C(1) C(2) C(3) 158(1) . . 0_555 yes
C(2) C(3) C(4) 120(1) . . 0_555 yes
C(2) C(3) C(8) 122.4(9) . . 0_555 yes
C(4) C(3) C(8) 117(1) . . 0_555 yes
C(3) C(4) C(5) 119(1) . . 0_555 yes
C(4) C(5) C(6) 120(1) . . 0_555 yes
C(5) C(6) C(7) 120(1) . . 0_555 yes
C(6) C(7) C(8) 120(1) . . 0_555 yes
C(3) C(8) C(7) 122(1) . . 0_555 yes
Zr C(9) C(10) 75.6(6) . . 0_555 yes
Zr C(9) C(13) 73.1(6) . . 0_555 yes
C(10) C(9) C(13) 106(1) . . 0_555 yes
Zr C(10) C(9) 72.2(6) . . 0_555 yes
Zr C(10) C(11) 73.4(6) . . 0_555 yes
C(9) C(10) C(11) 107(1) . . 0_555 yes
Zr C(11) C(10) 75.7(8) . . 0_555 yes
Zr C(11) C(12) 74.3(7) . . 0_555 yes
C(10) C(11) C(12) 109(1) . . 0_555 yes
Zr C(12) C(11) 72.8(9) . . 0_555 yes
Zr C(12) C(13) 72.5(9) . . 0_555 yes
C(11) C(12) C(13) 106(1) . . 0_555 yes
Zr C(13) C(9) 74.1(7) . . 0_555 yes
Zr C(13) C(12) 76.5(8) . . 0_555 yes
C(9) C(13) C(12) 109(1) . . 0_555 yes
Zr C(14) C(15) 74(1) . . 0_555 yes
Zr C(14) C(18) 73(1) . . 0_555 yes
C(15) C(14) C(18) 107(1) . . 0_555 yes
Zr C(15) C(14) 74(1) . . 0_555 yes
Zr C(15) C(16) 73(1) . . 0_555 yes
C(14) C(15) C(16) 109(2) . . 0_555 yes
Zr C(16) C(15) 75(1) . . 0_555 yes
Zr C(16) C(17) 73.2(10) . . 0_555 yes
C(15) C(16) C(17) 105(2) . . 0_555 yes
Zr C(17) C(16) 75(1) . . 0_555 yes
Zr C(17) C(18) 75(1) . . 0_555 yes
C(16) C(17) C(18) 108(1) . . 0_555 yes
Zr C(18) C(14) 76(1) . . 0_555 yes
Zr C(18) C(17) 73(1) . . 0_555 yes
C(14) C(18) C(17) 110(2) . . 0_555 yes
Ru C(19) C(20) 70.3(7) . . 0_555 yes
Ru C(19) C(23) 72.8(6) . . 0_555 yes
C(20) C(19) C(23) 109(1) . . 0_555 yes
Ru C(20) C(19) 73.2(8) . . 0_555 yes
Ru C(20) C(21) 71.6(8) . . 0_555 yes
C(19) C(20) C(21) 106(1) . . 0_555 yes
Ru C(21) C(20) 71.0(9) . . 0_555 yes
Ru C(21) C(22) 74.2(10) . . 0_555 yes
C(20) C(21) C(22) 109(1) . . 0_555 yes
Ru C(22) C(21) 70.1(8) . . 0_555 yes
Ru C(22) C(23) 71.5(7) . . 0_555 yes
C(21) C(22) C(23) 107(1) . . 0_555 yes
Ru C(23) C(19) 71.4(6) . . 0_555 yes
Ru C(23) C(22) 72.0(6) . . 0_555 yes
C(19) C(23) C(22) 107(1) . . 0_555 yes
P C(24) C(25) 124.0(8) . . 0_555 yes
P C(24) C(29) 116.5(8) . . 0_555 yes
C(25) C(24) C(29) 119.5(10) . . 0_555 yes
C(24) C(25) C(26) 120(1) . . 0_555 yes
C(25) C(26) C(27) 119(1) . . 0_555 yes
C(26) C(27) C(28) 119(1) . . 0_555 yes
C(27) C(28) C(29) 121(1) . . 0_555 yes
C(24) C(29) C(28) 119(1) . . 0_555 yes
P C(30) C(31) 124.2(9) . . 0_555 yes
P C(30) C(35) 118(1) . . 0_555 yes
C(31) C(30) C(35) 116(1) . . 0_555 yes
C(30) C(31) C(32) 121(1) . . 0_555 yes
C(31) C(32) C(33) 119(1) . . 0_555 yes
C(32) C(33) C(34) 120(1) . . 0_555 yes
C(33) C(34) C(35) 118(1) . . 0_555 yes
C(30) C(35) C(34) 122(1) . . 0_555 yes
P C(36) C(37) 120.9(10) . . 0_555 yes
P C(36) C(41) 121.4(9) . . 0_555 yes
C(37) C(36) C(41) 117(1) . . 0_555 yes
C(36) C(37) C(38) 121(1) . . 0_555 yes
C(37) C(38) C(39) 120(1) . . 0_555 yes
C(38) C(39) C(40) 119(1) . . 0_555 yes
C(39) C(40) C(41) 120(1) . . 0_555 yes
C(36) C(41) C(40) 120(1) . . 0_555 yes
C(44) C(43) C(42) 120(3) . . 0_555 yes
C(43) C(44) C(47) 119(4) . . 0_555 yes
C(44) C(47) C(46) 119(3) . . 0_555 yes
C(47) C(46) C(45) 120(3) . . 0_555 yes
C(46) C(45) C(42) 120(4) . . 0_555 yes
C(43) C(42) C(45) 119(3) . . 0_555 yes

loop_
_geom_bond_atom_site_label_1
_geom_bond_atom_site_label_2
_geom_bond_distance
_geom_bond_site_symmetry_1
_geom_bond_site_symmetry_2
_geom_bond_publ_flag
Ru Zr 3.220(2) . . yes
Ru Se 2.526(2) . . yes
Ru P 2.283(3) . . yes
Ru C(1) 2.00(1) . . yes
Ru C(19) 2.25(1) . . yes
Ru C(20) 2.21(1) . . yes
Ru C(21) 2.22(2) . . yes
Ru C(22) 2.28(1) . . yes
Ru C(23) 2.27(1) . . yes
Zr Se 2.598(2) . . yes
Zr C(1) 2.43(1) . . yes
Zr C(2) 2.53(1) . . yes
Zr C(9) 2.53(1) . . yes
Zr C(10) 2.57(1) . . yes
Zr C(11) 2.54(1) . . yes
Zr C(12) 2.56(2) . . yes
Zr C(13) 2.52(1) . . yes
Zr C(14) 2.56(2) . . yes
Zr C(15) 2.56(2) . . yes
Zr C(16) 2.53(2) . . yes
Zr C(17) 2.51(2) . . yes
Zr C(18) 2.53(3) . . yes
P C(24) 1.83(1) . . yes
P C(30) 1.83(1) . . yes
P C(36) 1.83(1) . . yes
C(1) C(2) 1.19(2) . . yes
C(2) C(3) 1.48(2) . . yes
C(3) C(4) 1.39(2) . . yes
C(3) C(8) 1.40(2) . . yes
C(4) C(5) 1.40(2) . . yes
C(5) C(6) 1.40(2) . . yes
C(6) C(7) 1.33(2) . . yes
C(7) C(8) 1.37(2) . . yes
C(9) C(10) 1.42(2) . . yes
C(9) C(13) 1.42(2) . . yes
C(10) C(11) 1.36(2) . . yes
C(11) C(12) 1.44(2) . . yes
C(12) C(13) 1.36(2) . . yes
C(14) C(15) 1.36(4) . . yes
C(14) C(18) 1.31(3) . . yes
C(15) C(16) 1.36(3) . . yes
C(16) C(17) 1.37(3) . . yes
C(17) C(18) 1.34(3) . . yes
C(19) C(20) 1.40(3) . . yes
C(19) C(23) 1.39(2) . . yes
C(20) C(21) 1.42(2) . . yes
C(21) C(22) 1.38(2) . . yes
C(22) C(23) 1.42(2) . . yes
C(24) C(25) 1.38(2) . . yes
C(24) C(29) 1.40(2) . . yes
C(25) C(26) 1.41(2) . . yes
C(26) C(27) 1.41(2) . . yes
C(27) C(28) 1.37(2) . . yes
C(28) C(29) 1.38(2) . . yes
C(30) C(31) 1.37(2) . . yes
C(30) C(35) 1.39(2) . . yes
C(31) C(32) 1.37(2) . . yes
C(32) C(33) 1.36(2) . . yes
C(33) C(34) 1.37(3) . . yes
C(34) C(35) 1.37(2) . . yes
C(36) C(37) 1.37(2) . . yes
C(36) C(41) 1.37(2) . . yes
C(37) C(38) 1.42(2) . . yes
C(38) C(39) 1.32(2) . . yes
C(39) C(40) 1.38(2) . . yes
C(40) C(41) 1.42(2) . . yes
C(43) C(44) 1.39(8) . . yes
C(43) C(42) 1.39(9) . . yes
C(44) C(47) 1.39(6) . . yes
C(47) C(46) 1.39(9) . . yes
C(46) C(45) 1.39(8) . . yes
C(45) C(42) 1.39(6) . . yes

loop_
_geom_contact_atom_site_label_1
_geom_contact_atom_site_label_2
_geom_contact_distance
_geom_contact_site_symmetry_1
_geom_contact_site_symmetry_2
_geom_contact_publ_flag
Ru Zr 3.220(2) . . ?
Ru Se 2.526(2) . . ?
Zr Se 2.598(2) . . ?
Zr C(2) 2.53(1) . . ?
Zr C(9) 2.53(1) . . ?
Zr C(10) 2.57(1) . . ?
Zr C(11) 2.54(1) . . ?
Zr C(12) 2.56(2) . . ?
Zr C(13) 2.52(1) . . ?
Zr C(14) 2.56(2) . . ?
Zr C(15) 2.56(2) . . ?
Zr C(16) 2.53(2) . . ?
Zr C(17) 2.51(2) . . ?
Zr C(18) 2.53(3) . . ?
C(7) C(12) 3.59(2) . 2_565 ?
C(8) C(28) 3.57(2) . 1_455 ?
C(15) C(43) 3.32(4) . 2_454 ?
C(15) C(42) 3.45(4) . 2_454 ?
C(16) C(42) 3.52(4) . 2_454 ?
C(17) C(32) 3.60(2) . 1_545 ?
C(20) C(40) 3.60(2) . 1_455 ?
C(22) C(23) 3.35(2) . 2_464 ?
C(27) C(27) 3.48(3) . 2_675 ?
C(47) C(46) 3.23(5) . 2_554 ?
C(46) C(46) 3.42(9) . 2_554 ?

loop_
_geom_torsion_atom_site_label_1
_geom_torsion_atom_site_label_2
_geom_torsion_atom_site_label_3
_geom_torsion_atom_site_label_4
_geom_torsion
_geom_torsion_site_symmetry_1
_geom_torsion_site_symmetry_2
_geom_torsion_site_symmetry_3
_geom_torsion_site_symmetry_4
_geom_torsion_publ_flag
Ru Zr C(1) C(2) 176.6(9) 0_555 19_1 5_555 55_5 yes
Ru Zr C(2) C(1) -2.3(6) 0_555 19_1 5_555 55_5 yes
Ru Zr C(2) C(3) -179.9(10) 0_555 19_1 5_555 55_5 yes
Ru Zr C(9) C(10) -96.9(10) 0_555 19_1 5_555 55_5 yes
Ru Zr C(9) C(13) 150.0(7) 0_555 19_1 5_555 55_5 yes
Ru Zr C(10) C(9) 93.0(10) 0_555 19_1 5_555 55_5 yes
Ru Zr C(10) C(11) -151.9(8) 0_555 19_1 5_555 55_5 yes
Ru Zr C(11) C(10) 38.3(9) 0_555 19_1 5_555 55_5 yes
Ru Zr C(11) C(12) 154.0(7) 0_555 19_1 5_555 55_5 yes
Ru Zr C(12) C(11) -61(1) 0_555 19_1 5_555 55_5 yes
Ru Zr C(12) C(13) 52(1) 0_555 19_1 5_555 55_5 yes
Ru Zr C(13) C(9) -41.2(8) 0_555 19_1 5_555 55_5 yes
Ru Zr C(13) C(12) -156.7(7) 0_555 19_1 5_555 55_5 yes
Ru Zr C(14) C(15) 45(1) 0_555 19_1 5_555 55_5 yes
Ru Zr C(14) C(18) 159(1) 0_555 19_1 5_555 55_5 yes
Ru Zr C(15) C(14) -135(1) 0_555 19_1 5_555 55_5 yes
Ru Zr C(15) C(16) 109(1) 0_555 19_1 5_555 55_5 yes
Ru Zr C(16) C(15) -68(1) 0_555 19_1 5_555 55_5 yes
Ru Zr C(16) C(17) -179(1) 0_555 19_1 5_555 55_5 yes
Ru Zr C(17) C(16) 0(1) 0_555 19_1 5_555 55_5 yes
Ru Zr C(17) C(18) -113(1) 0_555 19_1 5_555 55_5 yes
Ru Zr C(18) C(14) -26(1) 0_555 19_1 5_555 55_5 yes
Ru Zr C(18) C(17) 89(1) 0_555 19_1 5_555 55_5 yes
Ru Se Zr C(1) -15.6(2) 0_555 19_1 5_555 55_5 yes
Ru Se Zr C(2) -23.6(2) 0_555 19_1 5_555 55_5 yes
Ru Se Zr C(9) -103.0(3) 0_555 19_1 5_555 55_5 yes
Ru Se Zr C(10) -126.1(3) 0_555 19_1 5_555 55_5 yes
Ru Se Zr C(11) -154.6(3) 0_555 19_1 5_555 55_5 yes
Ru Se Zr C(12) -155.2(4) 0_555 19_1 5_555 55_5 yes
Ru Se Zr C(13) -117.7(5) 0_555 19_1 5_555 55_5 yes
Ru Se Zr C(14) 70.8(6) 0_555 19_1 5_555 55_5 yes
Ru Se Zr C(15) 69.5(6) 0_555 19_1 5_555 55_5 yes
Ru Se Zr C(16) 96.8(5) 0_555 19_1 5_555 55_5 yes
Ru Se Zr C(17) 121.0(4) 0_555 19_1 5_555 55_5 yes
Ru Se Zr C(18) 110.0(7) 0_555 19_1 5_555 55_5 yes
Ru P C(24) C(25) -94(1) 0_555 19_1 5_555 55_5 yes
Ru P C(24) C(29) 84(1) 0_555 19_1 5_555 55_5 yes
Ru P C(30) C(31) -119.6(8) 0_555 19_1 5_555 55_5 yes
Ru P C(30) C(35) 57.1(8) 0_555 19_1 5_555 55_5 yes
Ru P C(36) C(37) 3(1) 0_555 19_1 5_555 55_5 yes
Ru P C(36) C(41) -177(1) 0_555 19_1 5_555 55_5 yes
Ru C(1) Zr Se 19.4(3) 0_555 19_1 5_555 55_5 yes
Ru C(1) Zr C(2) -176.6(9) 0_555 19_1 5_555 55_5 yes
Ru C(1) Zr C(9) 119.3(4) 0_555 19_1 5_555 55_5 yes
Ru C(1) Zr C(10) 94.3(4) 0_555 19_1 5_555 55_5 yes
Ru C(1) Zr C(11) 103.8(6) 0_555 19_1 5_555 55_5 yes
Ru C(1) Zr C(12) 151.0(5) 0_555 19_1 5_555 55_5 yes
Ru C(1) Zr C(13) 149.2(4) 0_555 19_1 5_555 55_5 yes
Ru C(1) Zr C(14) -109.4(7) 0_555 19_1 5_555 55_5 yes
Ru C(1) Zr C(15) -78.9(8) 0_555 19_1 5_555 55_5 yes
Ru C(1) Zr C(16) -61.5(7) 0_555 19_1 5_555 55_5 yes
Ru C(1) Zr C(17) -86(1) 0_555 19_1 5_555 55_5 yes
Ru C(1) Zr C(18) -118.2(5) 0_555 19_1 5_555 55_5 yes
Ru C(1) C(2) Zr 28(6) 0_555 19_1 5_555 55_5 yes
Ru C(1) C(2) C(3) -156(5) 0_555 19_1 5_555 55_5 yes
Ru C(19) C(20) C(21) 64.4(8) 0_555 19_1 5_555 55_5 yes
Ru C(19) C(23) C(22) -63.3(8) 0_555 19_1 5_555 55_5 yes
Ru C(20) C(19) C(23) -62.8(9) 0_555 19_1 5_555 55_5 yes
Ru C(20) C(21) C(22) 64.9(10) 0_555 19_1 5_555 55_5 yes
Ru C(21) C(20) C(19) -65.4(9) 0_555 19_1 5_555 55_5 yes
Ru C(21) C(22) C(23) 62.1(9) 0_555 19_1 5_555 55_5 yes
Ru C(22) C(21) C(20) -62.9(9) 0_555 19_1 5_555 55_5 yes
Ru C(22) C(23) C(19) 63.0(8) 0_555 19_1 5_555 55_5 yes
Ru C(23) C(19) C(20) 61.2(8) 0_555 19_1 5_555 55_5 yes
Ru C(23) C(22) C(21) -61.1(8) 0_555 19_1 5_555 55_5 yes
Zr Ru P C(24) -12.1(4) 0_555 19_1 5_555 55_5 yes
Zr Ru P C(30) -133.1(4) 0_555 19_1 5_555 55_5 yes
Zr Ru P C(36) 110.8(5) 0_555 19_1 5_555 55_5 yes
Zr Ru C(1) C(2) -27(6) 0_555 19_1 5_555 55_5 yes
Zr Ru C(19) C(20) 155.2(7) 0_555 19_1 5_555 55_5 yes
Zr Ru C(19) C(23) -86(1) 0_555 19_1 5_555 55_5 yes
Zr Ru C(20) C(19) -38.6(10) 0_555 19_1 5_555 55_5 yes
Zr Ru C(20) C(21) -152.8(7) 0_555 19_1 5_555 55_5 yes
Zr Ru C(21) C(20) 93(1) 0_555 19_1 5_555 55_5 yes
Zr Ru C(21) C(22) -23(1) 0_555 19_1 5_555 55_5 yes
Zr Ru C(22) C(21) 171.3(7) 0_555 19_1 5_555 55_5 yes
Zr Ru C(22) C(23) 54.0(9) 0_555 19_1 5_555 55_5 yes
Zr Ru C(23) C(19) 104(1) 0_555 19_1 5_555 55_5 yes
Zr Ru C(23) C(22) -139.4(8) 0_555 19_1 5_555 55_5 yes
Zr Se Ru P 108.77(10) 0_555 19_1 5_555 55_5 yes
Zr Se Ru C(1) 19.2(3) 0_555 19_1 5_555 55_5 yes
Zr Se Ru C(19) -85.0(5) 0_555 19_1 5_555 55_5 yes
Zr Se Ru C(20) -128.8(10) 0_555 19_1 5_555 55_5 yes
Zr Se Ru C(21) -160.6(5) 0_555 19_1 5_555 55_5 yes
Zr Se Ru C(22) -138.6(4) 0_555 19_1 5_555 55_5 yes
Zr Se Ru C(23) -102.1(4) 0_555 19_1 5_555 55_5 yes
Zr C(1) Ru Se -20.1(3) 0_555 19_1 5_555 55_5 yes
Zr C(1) Ru P -112.6(3) 0_555 19_1 5_555 55_5 yes
Zr C(1) Ru C(19) 109.6(5) 0_555 19_1 5_555 55_5 yes
Zr C(1) Ru C(20) 145.7(5) 0_555 19_1 5_555 55_5 yes
Zr C(1) Ru C(21) 159.6(7) 0_555 19_1 5_555 55_5 yes
Zr C(1) Ru C(22) 94(1) 0_555 19_1 5_555 55_5 yes
Zr C(1) Ru C(23) 81.0(5) 0_555 19_1 5_555 55_5 yes
Zr C(1) C(2) C(3) 174(2) 0_555 19_1 5_555 55_5 yes
Zr C(2) C(3) C(4) 91(1) 0_555 19_1 5_555 55_5 yes
Zr C(2) C(3) C(8) -88(1) 0_555 19_1 5_555 55_5 yes
Zr C(9) C(10) C(11) -65.4(8) 0_555 19_1 5_555 55_5 yes
Zr C(9) C(13) C(12) 68.9(8) 0_555 19_1 5_555 55_5 yes
Zr C(10) C(9) C(13) 67.0(7) 0_555 19_1 5_555 55_5 yes
Zr C(10) C(11) C(12) -67.2(8) 0_555 19_1 5_555 55_5 yes
Zr C(11) C(10) C(9) 64.6(8) 0_555 19_1 5_555 55_5 yes
Zr C(11) C(12) C(13) -65.4(9) 0_555 19_1 5_555 55_5 yes
Zr C(12) C(11) C(10) 68.1(9) 0_555 19_1 5_555 55_5 yes
Zr C(12) C(13) C(9) -67.3(8) 0_555 19_1 5_555 55_5 yes
Zr C(13) C(9) C(10) -68.7(8) 0_555 19_1 5_555 55_5 yes
Zr C(13) C(12) C(11) 65.6(8) 0_555 19_1 5_555 55_5 yes
Zr C(14) C(15) C(16) 65(1) 0_555 19_1 5_555 55_5 yes
Zr C(14) C(18) C(17) -66(1) 0_555 19_1 5_555 55_5 yes
Zr C(15) C(14) C(18) -66(1) 0_555 19_1 5_555 55_5 yes
Zr C(15) C(16) C(17) 67(1) 0_555 19_1 5_555 55_5 yes
Zr C(16) C(15) C(14) -66(1) 0_555 19_1 5_555 55_5 yes
Zr C(16) C(17) C(18) 69(1) 0_555 19_1 5_555 55_5 yes
Zr C(17) C(16) C(15) -69(1) 0_555 19_1 5_555 55_5 yes
Zr C(17) C(18) C(14) 68(1) 0_555 19_1 5_555 55_5 yes
Zr C(18) C(14) C(15) 67(1) 0_555 19_1 5_555 55_5 yes
Zr C(18) C(17) C(16) -68(1) 0_555 19_1 5_555 55_5 yes
Se Ru Zr C(1) 154.4(4) 0_555 19_1 5_555 55_5 yes
Se Ru Zr C(2) 156.1(3) 0_555 19_1 5_555 55_5 yes
Se Ru Zr C(9) 89.3(3) 0_555 19_1 5_555 55_5 yes
Se Ru Zr C(10) 55.6(3) 0_555 19_1 5_555 55_5 yes
Se Ru Zr C(11) 36.2(4) 0_555 19_1 5_555 55_5 yes
Se Ru Zr C(12) 77.1(8) 0_555 19_1 5_555 55_5 yes
Se Ru Zr C(13) 111.1(4) 0_555 19_1 5_555 55_5 yes
Se Ru Zr C(14) -131.2(5) 0_555 19_1 5_555 55_5 yes
Se Ru Zr C(15) -109.5(6) 0_555 19_1 5_555 55_5 yes
Se Ru Zr C(16) -80.4(5) 0_555 19_1 5_555 55_5 yes
Se Ru Zr C(17) -80.6(5) 0_555 19_1 5_555 55_5 yes
Se Ru Zr C(18) -118.0(5) 0_555 19_1 5_555 55_5 yes
Se Ru P C(24) -63.2(4) 0_555 19_1 5_555 55_5 yes
Se Ru P C(30) 175.9(4) 0_555 19_1 5_555 55_5 yes
Se Ru P C(36) 59.7(5) 0_555 19_1 5_555 55_5 yes
Se Ru C(1) C(2) -48(6) 0_555 19_1 5_555 55_5 yes
Se Ru C(19) C(20) -148.7(6) 0_555 19_1 5_555 55_5 yes
Se Ru C(19) C(23) -30(1) 0_555 19_1 5_555 55_5 yes
Se Ru C(20) C(19) 66(1) 0_555 19_1 5_555 55_5 yes
Se Ru C(20) C(21) -47(1) 0_555 19_1 5_555 55_5 yes
Se Ru C(21) C(20) 157.2(7) 0_555 19_1 5_555 55_5 yes
Se Ru C(21) C(22) 39.9(9) 0_555 19_1 5_555 55_5 yes
Se Ru C(22) C(21) -146.9(8) 0_555 19_1 5_555 55_5 yes
Se Ru C(22) C(23) 95.7(8) 0_555 19_1 5_555 55_5 yes
Se Ru C(23) C(19) 156(1) 0_555 19_1 5_555 55_5 yes
Se Ru C(23) C(22) -87.1(8) 0_555 19_1 5_555 55_5 yes
Se Zr Ru P -80.24(9) 0_555 19_1 5_555 55_5 yes
Se Zr Ru C(1) -154.4(4) 0_555 19_1 5_555 55_5 yes
Se Zr Ru C(19) 123.9(3) 0_555 19_1 5_555 55_5 yes
Se Zr Ru C(20) 146.9(5) 0_555 19_1 5_555 55_5 yes
Se Zr Ru C(21) 75(1) 0_555 19_1 5_555 55_5 yes
Se Zr Ru C(22) 57.5(4) 0_555 19_1 5_555 55_5 yes
Se Zr Ru C(23) 87.1(3) 0_555 19_1 5_555 55_5 yes
Se Zr C(1) C(2) -164.0(7) 0_555 19_1 5_555 55_5 yes
Se Zr C(2) C(1) 17.3(7) 0_555 19_1 5_555 55_5 yes
Se Zr C(2) C(3) -160.3(9) 0_555 19_1 5_555 55_5 yes
Se Zr C(9) C(10) -45.8(10) 0_555 19_1 5_555 55_5 yes
Se Zr C(9) C(13) -158.9(7) 0_555 19_1 5_555 55_5 yes
Se Zr C(10) C(9) 133(1) 0_555 19_1 5_555 55_5 yes
Se Zr C(10) C(11) -111.4(8) 0_555 19_1 5_555 55_5 yes
Se Zr C(11) C(10) 65.2(8) 0_555 19_1 5_555 55_5 yes
Se Zr C(11) C(12) -179.1(8) 0_555 19_1 5_555 55_5 yes
Se Zr C(12) C(11) 1.0(9) 0_555 19_1 5_555 55_5 yes
Se Zr C(12) C(13) 114.6(8) 0_555 19_1 5_555 55_5 yes
Se Zr C(13) C(9) 27.5(9) 0_555 19_1 5_555 55_5 yes
Se Zr C(13) C(12) -88.0(10) 0_555 19_1 5_555 55_5 yes
Se Zr C(14) C(15) -2(1) 0_555 19_1 5_555 55_5 yes
Se Zr C(14) C(18) 111(1) 0_555 19_1 5_555 55_5 yes
Se Zr C(15) C(14) 178(1) 0_555 19_1 5_555 55_5 yes
Se Zr C(15) C(16) 62(1) 0_555 19_1 5_555 55_5 yes
Se Zr C(16) C(15) -117(1) 0_555 19_1 5_555 55_5 yes
Se Zr C(16) C(17) 130(1) 0_555 19_1 5_555 55_5 yes
Se Zr C(17) C(16) -50(1) 0_555 19_1 5_555 55_5 yes
Se Zr C(17) C(18) -164(1) 0_555 19_1 5_555 55_5 yes
Se Zr C(18) C(14) -94(1) 0_555 19_1 5_555 55_5 yes
Se Zr C(18) C(17) 21(1) 0_555 19_1 5_555 55_5 yes
P Ru Zr C(1) 74.2(4) 0_555 19_1 5_555 55_5 yes
P Ru Zr C(2) 75.9(3) 0_555 19_1 5_555 55_5 yes
P Ru Zr C(9) 9.0(3) 0_555 19_1 5_555 55_5 yes
P Ru Zr C(10) -24.6(3) 0_555 19_1 5_555 55_5 yes
P Ru Zr C(11) -44.1(4) 0_555 19_1 5_555 55_5 yes
P Ru Zr C(12) -3.2(8) 0_555 19_1 5_555 55_5 yes
P Ru Zr C(13) 30.8(4) 0_555 19_1 5_555 55_5 yes
P Ru Zr C(14) 148.6(5) 0_555 19_1 5_555 55_5 yes
P Ru Zr C(15) 170.2(6) 0_555 19_1 5_555 55_5 yes
P Ru Zr C(16) -160.6(5) 0_555 19_1 5_555 55_5 yes
P Ru Zr C(17) -160.9(5) 0_555 19_1 5_555 55_5 yes
P Ru Zr C(18) 161.8(6) 0_555 19_1 5_555 55_5 yes
P Ru C(1) C(2) -140(6) 0_555 19_1 5_555 55_5 yes
P Ru C(19) C(20) 10(1) 0_555 19_1 5_555 55_5 yes
P Ru C(19) C(23) 129.3(9) 0_555 19_1 5_555 55_5 yes
P Ru C(20) C(19) -172.6(7) 0_555 19_1 5_555 55_5 yes
P Ru C(20) C(21) 73.1(8) 0_555 19_1 5_555 55_5 yes
P Ru C(21) C(20) -110.3(8) 0_555 19_1 5_555 55_5 yes
P Ru C(21) C(22) 132.4(8) 0_555 19_1 5_555 55_5 yes
P Ru C(22) C(21) -53.0(8) 0_555 19_1 5_555 55_5 yes
P Ru C(22) C(23) -170.3(7) 0_555 19_1 5_555 55_5 yes
P Ru C(23) C(19) -99(1) 0_555 19_1 5_555 55_5 yes
P Ru C(23) C(22) 17(1) 0_555 19_1 5_555 55_5 yes
P C(24) C(25) C(26) -179(1) 0_555 19_1 5_555 55_5 yes
P C(24) C(29) C(28) 179(1) 0_555 19_1 5_555 55_5 yes
P C(30) C(31) C(32) 179.3(9) 0_555 19_1 5_555 55_5 yes
P C(30) C(35) C(34) -178.8(8) 0_555 19_1 5_555 55_5 yes
P C(36) C(37) C(38) 177(1) 0_555 19_1 5_555 55_5 yes
P C(36) C(41) C(40) -177(1) 0_555 19_1 5_555 55_5 yes
C(1) Ru Zr C(2) 1.7(5) 0_555 19_1 5_555 55_5 yes
C(1) Ru Zr C(9) -65.1(5) 0_555 19_1 5_555 55_5 yes
C(1) Ru Zr C(10) -98.8(5) 0_555 19_1 5_555 55_5 yes
C(1) Ru Zr C(11) -118.2(5) 0_555 19_1 5_555 55_5 yes
C(1) Ru Zr C(12) -77.3(9) 0_555 19_1 5_555 55_5 yes
C(1) Ru Zr C(13) -43.3(5) 0_555 19_1 5_555 55_5 yes
C(1) Ru Zr C(14) 74.4(6) 0_555 19_1 5_555 55_5 yes
C(1) Ru Zr C(15) 96.1(7) 0_555 19_1 5_555 55_5 yes
C(1) Ru Zr C(16) 125.2(6) 0_555 19_1 5_555 55_5 yes
C(1) Ru Zr C(17) 125.0(7) 0_555 19_1 5_555 55_5 yes
C(1) Ru Zr C(18) 87.6(7) 0_555 19_1 5_555 55_5 yes
C(1) Ru P C(24) 34.4(5) 0_555 19_1 5_555 55_5 yes
C(1) Ru P C(30) -86.6(5) 0_555 19_1 5_555 55_5 yes
C(1) Ru P C(36) 157.2(6) 0_555 19_1 5_555 55_5 yes
C(1) Ru C(19) C(20) 106.6(8) 0_555 19_1 5_555 55_5 yes
C(1) Ru C(19) C(23) -134(1) 0_555 19_1 5_555 55_5 yes
C(1) Ru C(20) C(19) -80.3(8) 0_555 19_1 5_555 55_5 yes
C(1) Ru C(20) C(21) 165.4(8) 0_555 19_1 5_555 55_5 yes
C(1) Ru C(21) C(20) -22(1) 0_555 19_1 5_555 55_5 yes
C(1) Ru C(21) C(22) -139.7(8) 0_555 19_1 5_555 55_5 yes
C(1) Ru C(22) C(21) 97(1) 0_555 19_1 5_555 55_5 yes
C(1) Ru C(22) C(23) -19(1) 0_555 19_1 5_555 55_5 yes
C(1) Ru C(23) C(19) 54(1) 0_555 19_1 5_555 55_5 yes
C(1) Ru C(23) C(22) 170.7(8) 0_555 19_1 5_555 55_5 yes
C(1) Zr Ru C(19) -81.7(5) 0_555 19_1 5_555 55_5 yes
C(1) Zr Ru C(20) -58.7(6) 0_555 19_1 5_555 55_5 yes
C(1) Zr Ru C(21) -130(1) 0_555 19_1 5_555 55_5 yes
C(1) Zr Ru C(22) -148.1(6) 0_555 19_1 5_555 55_5 yes
C(1) Zr Ru C(23) -118.5(5) 0_555 19_1 5_555 55_5 yes
C(1) Zr C(2) C(3) -177(1) 0_555 19_1 5_555 55_5 yes
C(1) Zr C(9) C(10) -131(1) 0_555 19_1 5_555 55_5 yes
C(1) Zr C(9) C(13) 115.7(8) 0_555 19_1 5_555 55_5 yes
C(1) Zr C(10) C(9) 52(1) 0_555 19_1 5_555 55_5 yes
C(1) Zr C(10) C(11) 167.7(8) 0_555 19_1 5_555 55_5 yes
C(1) Zr C(11) C(10) -17(1) 0_555 19_1 5_555 55_5 yes
C(1) Zr C(11) C(12) 97(1) 0_555 19_1 5_555 55_5 yes
C(1) Zr C(12) C(11) -117.0(8) 0_555 19_1 5_555 55_5 yes
C(1) Zr C(12) C(13) -3(1) 0_555 19_1 5_555 55_5 yes
C(1) Zr C(13) C(9) -67.0(8) 0_555 19_1 5_555 55_5 yes
C(1) Zr C(13) C(12) 177.5(9) 0_555 19_1 5_555 55_5 yes
C(1) Zr C(14) C(15) 81(1) 0_555 19_1 5_555 55_5 yes
C(1) Zr C(14) C(18) -164(1) 0_555 19_1 5_555 55_5 yes
C(1) Zr C(15) C(14) -96(1) 0_555 19_1 5_555 55_5 yes
C(1) Zr C(15) C(16) 147(1) 0_555 19_1 5_555 55_5 yes
C(1) Zr C(16) C(15) -35(1) 0_555 19_1 5_555 55_5 yes
C(1) Zr C(16) C(17) -146(1) 0_555 19_1 5_555 55_5 yes
C(1) Zr C(17) C(16) 47(1) 0_555 19_1 5_555 55_5 yes
C(1) Zr C(17) C(18) -65(1) 0_555 19_1 5_555 55_5 yes
C(1) Zr C(18) C(14) 17(1) 0_555 19_1 5_555 55_5 yes
C(1) Zr C(18) C(17) 134(1) 0_555 19_1 5_555 55_5 yes
C(1) C(2) Zr C(9) 112.5(8) 0_555 19_1 5_555 55_5 yes
C(1) C(2) Zr C(10) 99.8(8) 0_555 19_1 5_555 55_5 yes
C(1) C(2) Zr C(11) 125.1(8) 0_555 19_1 5_555 55_5 yes
C(1) C(2) Zr C(12) 155.6(7) 0_555 19_1 5_555 55_5 yes
C(1) C(2) Zr C(13) 146.0(8) 0_555 19_1 5_555 55_5 yes
C(1) C(2) Zr C(14) -110.3(9) 0_555 19_1 5_555 55_5 yes
C(1) C(2) Zr C(15) -81(1) 0_555 19_1 5_555 55_5 yes
C(1) C(2) Zr C(16) -78.0(10) 0_555 19_1 5_555 55_5 yes
C(1) C(2) Zr C(17) -115(1) 0_555 19_1 5_555 55_5 yes
C(1) C(2) Zr C(18) -129.9(8) 0_555 19_1 5_555 55_5 yes
C(1) C(2) C(3) C(4) -82(3) 0_555 19_1 5_555 55_5 yes
C(1) C(2) C(3) C(8) 97(3) 0_555 19_1 5_555 55_5 yes
C(2) Zr Ru C(19) -80.0(4) 0_555 19_1 5_555 55_5 yes
C(2) Zr Ru C(20) -57.0(6) 0_555 19_1 5_555 55_5 yes
C(2) Zr Ru C(21) -128(1) 0_555 19_1 5_555 55_5 yes
C(2) Zr Ru C(22) -146.4(5) 0_555 19_1 5_555 55_5 yes
C(2) Zr Ru C(23) -116.8(4) 0_555 19_1 5_555 55_5 yes
C(2) Zr C(9) C(10) -156(1) 0_555 19_1 5_555 55_5 yes
C(2) Zr C(9) C(13) 90.4(8) 0_555 19_1 5_555 55_5 yes
C(2) Zr C(10) C(9) 23(1) 0_555 19_1 5_555 55_5 yes
C(2) Zr C(10) C(11) 138.9(8) 0_555 19_1 5_555 55_5 yes
C(2) Zr C(11) C(10) -52(1) 0_555 19_1 5_555 55_5 yes
C(2) Zr C(11) C(12) 62(1) 0_555 19_1 5_555 55_5 yes
C(2) Zr C(12) C(11) -132.1(8) 0_555 19_1 5_555 55_5 yes
C(2) Zr C(12) C(13) -18.5(10) 0_555 19_1 5_555 55_5 yes
C(2) Zr C(13) C(9) -82.4(8) 0_555 19_1 5_555 55_5 yes
C(2) Zr C(13) C(12) 162.1(10) 0_555 19_1 5_555 55_5 yes
C(2) Zr C(14) C(15) 107(1) 0_555 19_1 5_555 55_5 yes
C(2) Zr C(14) C(18) -138(1) 0_555 19_1 5_555 55_5 yes
C(2) Zr C(15) C(14) -69(1) 0_555 19_1 5_555 55_5 yes
C(2) Zr C(15) C(16) 174(1) 0_555 19_1 5_555 55_5 yes
C(2) Zr C(16) C(15) -6(1) 0_555 19_1 5_555 55_5 yes
C(2) Zr C(16) C(17) -117(1) 0_555 19_1 5_555 55_5 yes
C(2) Zr C(17) C(16) 84(1) 0_555 19_1 5_555 55_5 yes
C(2) Zr C(17) C(18) -28(1) 0_555 19_1 5_555 55_5 yes
C(2) Zr C(18) C(14) 41(1) 0_555 19_1 5_555 55_5 yes
C(2) Zr C(18) C(17) 157(1) 0_555 19_1 5_555 55_5 yes
C(2) C(1) Ru C(19) 81(6) 0_555 19_1 5_555 55_5 yes
C(2) C(1) Ru C(20) 117(6) 0_555 19_1 5_555 55_5 yes
C(2) C(1) Ru C(21) 131(6) 0_555 19_1 5_555 55_5 yes
C(2) C(1) Ru C(22) 66(7) 0_555 19_1 5_555 55_5 yes
C(2) C(1) Ru C(23) 53(6) 0_555 19_1 5_555 55_5 yes
C(2) C(1) Zr C(9) -64.0(7) 0_555 19_1 5_555 55_5 yes
C(2) C(1) Zr C(10) -89.1(8) 0_555 19_1 5_555 55_5 yes
C(2) C(1) Zr C(11) -79.5(10) 0_555 19_1 5_555 55_5 yes
C(2) C(1) Zr C(12) -32.3(10) 0_555 19_1 5_555 55_5 yes
C(2) C(1) Zr C(13) -34.1(8) 0_555 19_1 5_555 55_5 yes
C(2) C(1) Zr C(14) 67.2(9) 0_555 19_1 5_555 55_5 yes
C(2) C(1) Zr C(15) 97(1) 0_555 19_1 5_555 55_5 yes
C(2) C(1) Zr C(16) 115.1(8) 0_555 19_1 5_555 55_5 yes
C(2) C(1) Zr C(17) 90(1) 0_555 19_1 5_555 55_5 yes
C(2) C(1) Zr C(18) 58.4(8) 0_555 19_1 5_555 55_5 yes
C(2) C(3) C(4) C(5) 178(1) 0_555 19_1 5_555 55_5 yes
C(2) C(3) C(8) C(7) -178(1) 0_555 19_1 5_555 55_5 yes
C(3) C(2) Zr C(9) -65.1(10) 0_555 19_1 5_555 55_5 yes
C(3) C(2) Zr C(10) -77(1) 0_555 19_1 5_555 55_5 yes
C(3) C(2) Zr C(11) -52(1) 0_555 19_1 5_555 55_5 yes
C(3) C(2) Zr C(12) -22(1) 0_555 19_1 5_555 55_5 yes
C(3) C(2) Zr C(13) -31.6(10) 0_555 19_1 5_555 55_5 yes
C(3) C(2) Zr C(14) 72(1) 0_555 19_1 5_555 55_5 yes
C(3) C(2) Zr C(15) 101(1) 0_555 19_1 5_555 55_5 yes
C(3) C(2) Zr C(16) 104(1) 0_555 19_1 5_555 55_5 yes
C(3) C(2) Zr C(17) 67(1) 0_555 19_1 5_555 55_5 yes
C(3) C(2) Zr C(18) 52(1) 0_555 19_1 5_555 55_5 yes
C(3) C(4) C(5) C(6) 1(2) 0_555 19_1 5_555 55_5 yes
C(3) C(8) C(7) C(6) 0(2) 0_555 19_1 5_555 55_5 yes
C(4) C(3) C(8) C(7) 1(2) 0_555 19_1 5_555 55_5 yes
C(4) C(5) C(6) C(7) 0(2) 0_555 19_1 5_555 55_5 yes
C(5) C(4) C(3) C(8) -2(2) 0_555 19_1 5_555 55_5 yes
C(5) C(6) C(7) C(8) 0(2) 0_555 19_1 5_555 55_5 yes
C(9) Zr Ru C(19) -146.9(4) 0_555 19_1 5_555 55_5 yes
C(9) Zr Ru C(20) -123.8(6) 0_555 19_1 5_555 55_5 yes
C(9) Zr Ru C(21) 164(1) 0_555 19_1 5_555 55_5 yes
C(9) Zr Ru C(22) 146.8(5) 0_555 19_1 5_555 55_5 yes
C(9) Zr Ru C(23) 176.4(4) 0_555 19_1 5_555 55_5 yes
C(9) Zr C(10) C(11) 115(1) 0_555 19_1 5_555 55_5 yes
C(9) Zr C(11) C(10) -37.5(8) 0_555 19_1 5_555 55_5 yes
C(9) Zr C(11) C(12) 78.1(9) 0_555 19_1 5_555 55_5 yes
C(9) Zr C(12) C(11) -75.9(9) 0_555 19_1 5_555 55_5 yes
C(9) Zr C(12) C(13) 37.7(8) 0_555 19_1 5_555 55_5 yes
C(9) Zr C(13) C(12) -115(1) 0_555 19_1 5_555 55_5 yes
C(9) Zr C(14) C(15) 169(1) 0_555 19_1 5_555 55_5 yes
C(9) Zr C(14) C(18) -76(1) 0_555 19_1 5_555 55_5 yes
C(9) Zr C(15) C(14) -25(3) 0_555 19_1 5_555 55_5 yes
C(9) Zr C(15) C(16) -140(1) 0_555 19_1 5_555 55_5 yes
C(9) Zr C(16) C(15) 142(2) 0_555 19_1 5_555 55_5 yes
C(9) Zr C(16) C(17) 30(2) 0_555 19_1 5_555 55_5 yes
C(9) Zr C(17) C(16) -166(1) 0_555 19_1 5_555 55_5 yes
C(9) Zr C(17) C(18) 79(1) 0_555 19_1 5_555 55_5 yes
C(9) Zr C(18) C(14) 122(1) 0_555 19_1 5_555 55_5 yes
C(9) Zr C(18) C(17) -120(1) 0_555 19_1 5_555 55_5 yes
C(9) C(10) Zr C(11) -115(1) 0_555 19_1 5_555 55_5 yes
C(9) C(10) Zr C(12) -77(1) 0_555 19_1 5_555 55_5 yes
C(9) C(10) Zr C(13) -38.4(10) 0_555 19_1 5_555 55_5 yes
C(9) C(10) Zr C(14) -73(1) 0_555 19_1 5_555 55_5 yes
C(9) C(10) Zr C(15) -152(3) 0_555 19_1 5_555 55_5 yes
C(9) C(10) Zr C(16) -158(1) 0_555 19_1 5_555 55_5 yes
C(9) C(10) Zr C(17) -127(1) 0_555 19_1 5_555 55_5 yes
C(9) C(10) Zr C(18) -92(1) 0_555 19_1 5_555 55_5 yes
C(9) C(10) C(11) C(12) -2(1) 0_555 19_1 5_555 55_5 yes
C(9) C(13) Zr C(10) 37.7(7) 0_555 19_1 5_555 55_5 yes
C(9) C(13) Zr C(11) 76.8(8) 0_555 19_1 5_555 55_5 yes
C(9) C(13) Zr C(12) 115(1) 0_555 19_1 5_555 55_5 yes
C(9) C(13) Zr C(14) -159.2(8) 0_555 19_1 5_555 55_5 yes
C(9) C(13) Zr C(15) -162.0(9) 0_555 19_1 5_555 55_5 yes
C(9) C(13) Zr C(16) 155.1(9) 0_555 19_1 5_555 55_5 yes
C(9) C(13) Zr C(17) 148.9(8) 0_555 19_1 5_555 55_5 yes
C(9) C(13) Zr C(18) 174.8(9) 0_555 19_1 5_555 55_5 yes
C(9) C(13) C(12) C(11) -1(1) 0_555 19_1 5_555 55_5 yes
C(10) Zr Ru C(19) 179.5(4) 0_555 19_1 5_555 55_5 yes
C(10) Zr Ru C(20) -157.4(6) 0_555 19_1 5_555 55_5 yes
C(10) Zr Ru C(21) 130(1) 0_555 19_1 5_555 55_5 yes
C(10) Zr Ru C(22) 113.1(5) 0_555 19_1 5_555 55_5 yes
C(10) Zr Ru C(23) 142.7(4) 0_555 19_1 5_555 55_5 yes
C(10) Zr C(9) C(13) -113(1) 0_555 19_1 5_555 55_5 yes
C(10) Zr C(11) C(12) 115(1) 0_555 19_1 5_555 55_5 yes
C(10) Zr C(12) C(11) -35.4(8) 0_555 19_1 5_555 55_5 yes
C(10) Zr C(12) C(13) 78.2(9) 0_555 19_1 5_555 55_5 yes
C(10) Zr C(13) C(12) -77.8(9) 0_555 19_1 5_555 55_5 yes
C(10) Zr C(14) C(15) -147(1) 0_555 19_1 5_555 55_5 yes
C(10) Zr C(14) C(18) -34(1) 0_555 19_1 5_555 55_5 yes
C(10) Zr C(15) C(14) 107(2) 0_555 19_1 5_555 55_5 yes
C(10) Zr C(15) C(16) -8(4) 0_555 19_1 5_555 55_5 yes
C(10) Zr C(16) C(15) 176(1) 0_555 19_1 5_555 55_5 yes
C(10) Zr C(16) C(17) 65(1) 0_555 19_1 5_555 55_5 yes
C(10) Zr C(17) C(16) -132(1) 0_555 19_1 5_555 55_5 yes
C(10) Zr C(17) C(18) 113(1) 0_555 19_1 5_555 55_5 yes
C(10) Zr C(18) C(14) 160(1) 0_555 19_1 5_555 55_5 yes
C(10) Zr C(18) C(17) -83(1) 0_555 19_1 5_555 55_5 yes
C(10) C(9) Zr C(11) 35.9(10) 0_555 19_1 5_555 55_5 yes
C(10) C(9) Zr C(12) 77(1) 0_555 19_1 5_555 55_5 yes
C(10) C(9) Zr C(13) 113(1) 0_555 19_1 5_555 55_5 yes
C(10) C(9) Zr C(14) 140(1) 0_555 19_1 5_555 55_5 yes
C(10) C(9) Zr C(15) 157(2) 0_555 19_1 5_555 55_5 yes
C(10) C(9) Zr C(16) 51(2) 0_555 19_1 5_555 55_5 yes
C(10) C(9) Zr C(17) 71(1) 0_555 19_1 5_555 55_5 yes
C(10) C(9) Zr C(18) 107(1) 0_555 19_1 5_555 55_5 yes
C(10) C(9) C(13) C(12) 0(1) 0_555 19_1 5_555 55_5 yes
C(10) C(11) Zr C(12) -115(1) 0_555 19_1 5_555 55_5 yes
C(10) C(11) Zr C(13) -79.2(9) 0_555 19_1 5_555 55_5 yes
C(10) C(11) Zr C(14) -156.6(9) 0_555 19_1 5_555 55_5 yes
C(10) C(11) Zr C(15) 166(1) 0_555 19_1 5_555 55_5 yes
C(10) C(11) Zr C(16) 147.9(9) 0_555 19_1 5_555 55_5 yes
C(10) C(11) Zr C(17) 169(1) 0_555 19_1 5_555 55_5 yes
C(10) C(11) Zr C(18) -161.5(9) 0_555 19_1 5_555 55_5 yes
C(10) C(11) C(12) C(13) 2(1) 0_555 19_1 5_555 55_5 yes
C(11) Zr Ru C(19) 160.0(5) 0_555 19_1 5_555 55_5 yes
C(11) Zr Ru C(20) -176.9(6) 0_555 19_1 5_555 55_5 yes
C(11) Zr Ru C(21) 111(1) 0_555 19_1 5_555 55_5 yes
C(11) Zr Ru C(22) 93.7(6) 0_555 19_1 5_555 55_5 yes
C(11) Zr Ru C(23) 123.3(5) 0_555 19_1 5_555 55_5 yes
C(11) Zr C(9) C(13) -77.1(9) 0_555 19_1 5_555 55_5 yes
C(11) Zr C(12) C(13) 113(1) 0_555 19_1 5_555 55_5 yes
C(11) Zr C(13) C(12) -38.8(9) 0_555 19_1 5_555 55_5 yes
C(11) Zr C(14) C(15) -123(1) 0_555 19_1 5_555 55_5 yes
C(11) Zr C(14) C(18) -9(1) 0_555 19_1 5_555 55_5 yes
C(11) Zr C(15) C(14) 80(1) 0_555 19_1 5_555 55_5 yes
C(11) Zr C(15) C(16) -35(2) 0_555 19_1 5_555 55_5 yes
C(11) Zr C(16) C(15) 154(1) 0_555 19_1 5_555 55_5 yes
C(11) Zr C(16) C(17) 43(1) 0_555 19_1 5_555 55_5 yes
C(11) Zr C(17) C(16) -138(1) 0_555 19_1 5_555 55_5 yes
C(11) Zr C(17) C(18) 107(1) 0_555 19_1 5_555 55_5 yes
C(11) Zr C(18) C(14) 171(1) 0_555 19_1 5_555 55_5 yes
C(11) Zr C(18) C(17) -72(1) 0_555 19_1 5_555 55_5 yes
C(11) C(10) Zr C(12) 37.7(8) 0_555 19_1 5_555 55_5 yes
C(11) C(10) Zr C(13) 76.6(10) 0_555 19_1 5_555 55_5 yes
C(11) C(10) Zr C(14) 41(1) 0_555 19_1 5_555 55_5 yes
C(11) C(10) Zr C(15) -37(3) 0_555 19_1 5_555 55_5 yes
C(11) C(10) Zr C(16) -43(1) 0_555 19_1 5_555 55_5 yes
C(11) C(10) Zr C(17) -11(1) 0_555 19_1 5_555 55_5 yes
C(11) C(10) Zr C(18) 22(1) 0_555 19_1 5_555 55_5 yes
C(11) C(10) C(9) C(13) 1(1) 0_555 19_1 5_555 55_5 yes
C(11) C(12) Zr C(13) -113(1) 0_555 19_1 5_555 55_5 yes
C(11) C(12) Zr C(14) 146.6(9) 0_555 19_1 5_555 55_5 yes
C(11) C(12) Zr C(15) 126.4(10) 0_555 19_1 5_555 55_5 yes
C(11) C(12) Zr C(16) 94.9(10) 0_555 19_1 5_555 55_5 yes
C(11) C(12) Zr C(17) 99.6(9) 0_555 19_1 5_555 55_5 yes
C(11) C(12) Zr C(18) 131.1(9) 0_555 19_1 5_555 55_5 yes
C(12) Zr Ru C(19) -159.1(9) 0_555 19_1 5_555 55_5 yes
C(12) Zr Ru C(20) -136.0(10) 0_555 19_1 5_555 55_5 yes
C(12) Zr Ru C(21) 152(1) 0_555 19_1 5_555 55_5 yes
C(12) Zr Ru C(22) 134.5(9) 0_555 19_1 5_555 55_5 yes
C(12) Zr Ru C(23) 164.1(9) 0_555 19_1 5_555 55_5 yes
C(12) Zr C(9) C(13) -35.5(8) 0_555 19_1 5_555 55_5 yes
C(12) Zr C(14) C(15) -144(1) 0_555 19_1 5_555 55_5 yes
C(12) Zr C(14) C(18) -30(1) 0_555 19_1 5_555 55_5 yes
C(12) Zr C(15) C(14) 42(1) 0_555 19_1 5_555 55_5 yes
C(12) Zr C(15) C(16) -73(1) 0_555 19_1 5_555 55_5 yes
C(12) Zr C(16) C(15) 120(1) 0_555 19_1 5_555 55_5 yes
C(12) Zr C(16) C(17) 8(1) 0_555 19_1 5_555 55_5 yes
C(12) Zr C(17) C(16) -171(1) 0_555 19_1 5_555 55_5 yes
C(12) Zr C(17) C(18) 75(1) 0_555 19_1 5_555 55_5 yes
C(12) Zr C(18) C(14) 147(1) 0_555 19_1 5_555 55_5 yes
C(12) Zr C(18) C(17) -96(1) 0_555 19_1 5_555 55_5 yes
C(12) C(11) Zr C(13) 36.5(8) 0_555 19_1 5_555 55_5 yes
C(12) C(11) Zr C(14) -40(1) 0_555 19_1 5_555 55_5 yes
C(12) C(11) Zr C(15) -78(1) 0_555 19_1 5_555 55_5 yes
C(12) C(11) Zr C(16) -96.4(9) 0_555 19_1 5_555 55_5 yes
C(12) C(11) Zr C(17) -75.2(10) 0_555 19_1 5_555 55_5 yes
C(12) C(11) Zr C(18) -45.9(9) 0_555 19_1 5_555 55_5 yes
C(12) C(13) Zr C(14) 85.3(10) 0_555 19_1 5_555 55_5 yes
C(12) C(13) Zr C(15) 82(1) 0_555 19_1 5_555 55_5 yes
C(12) C(13) Zr C(16) 39(1) 0_555 19_1 5_555 55_5 yes
C(12) C(13) Zr C(17) 33.4(10) 0_555 19_1 5_555 55_5 yes
C(12) C(13) Zr C(18) 59.3(10) 0_555 19_1 5_555 55_5 yes
C(13) Zr Ru C(19) -125.1(5) 0_555 19_1 5_555 55_5 yes
C(13) Zr Ru C(20) -102.0(6) 0_555 19_1 5_555 55_5 yes
C(13) Zr Ru C(21) -173(1) 0_555 19_1 5_555 55_5 yes
C(13) Zr Ru C(22) 168.6(6) 0_555 19_1 5_555 55_5 yes
C(13) Zr Ru C(23) -161.9(5) 0_555 19_1 5_555 55_5 yes
C(13) Zr C(14) C(15) -175(1) 0_555 19_1 5_555 55_5 yes
C(13) Zr C(14) C(18) -62(1) 0_555 19_1 5_555 55_5 yes
C(13) Zr C(15) C(14) 5(1) 0_555 19_1 5_555 55_5 yes
C(13) Zr C(15) C(16) -110(1) 0_555 19_1 5_555 55_5 yes
C(13) Zr C(16) C(15) 99(1) 0_555 19_1 5_555 55_5 yes
C(13) Zr C(16) C(17) -11(1) 0_555 19_1 5_555 55_5 yes
C(13) Zr C(17) C(16) 171(1) 0_555 19_1 5_555 55_5 yes
C(13) Zr C(17) C(18) 58(1) 0_555 19_1 5_555 55_5 yes
C(13) Zr C(18) C(14) 119(1) 0_555 19_1 5_555 55_5 yes
C(13) Zr C(18) C(17) -124(1) 0_555 19_1 5_555 55_5 yes
C(13) C(9) Zr C(14) 27(1) 0_555 19_1 5_555 55_5 yes
C(13) C(9) Zr C(15) 44(2) 0_555 19_1 5_555 55_5 yes
C(13) C(9) Zr C(16) -61(1) 0_555 19_1 5_555 55_5 yes
C(13) C(9) Zr C(17) -41(1) 0_555 19_1 5_555 55_5 yes
C(13) C(9) Zr C(18) -5.9(10) 0_555 19_1 5_555 55_5 yes
C(13) C(12) Zr C(14) -99.8(10) 0_555 19_1 5_555 55_5 yes
C(13) C(12) Zr C(15) -119(1) 0_555 19_1 5_555 55_5 yes
C(13) C(12) Zr C(16) -151.5(9) 0_555 19_1 5_555 55_5 yes
C(13) C(12) Zr C(17) -146(1) 0_555 19_1 5_555 55_5 yes
C(13) C(12) Zr C(18) -115.3(10) 0_555 19_1 5_555 55_5 yes
C(14) Zr Ru C(19) -7.3(6) 0_555 19_1 5_555 55_5 yes
C(14) Zr Ru C(20) 15.8(7) 0_555 19_1 5_555 55_5 yes
C(14) Zr Ru C(21) -56(1) 0_555 19_1 5_555 55_5 yes
C(14) Zr Ru C(22) -73.7(6) 0_555 19_1 5_555 55_5 yes
C(14) Zr Ru C(23) -44.1(6) 0_555 19_1 5_555 55_5 yes
C(14) Zr C(15) C(16) -115(2) 0_555 19_1 5_555 55_5 yes
C(14) Zr C(16) C(15) 36(1) 0_555 19_1 5_555 55_5 yes
C(14) Zr C(16) C(17) -75(1) 0_555 19_1 5_555 55_5 yes
C(14) Zr C(17) C(16) 78(1) 0_555 19_1 5_555 55_5 yes
C(14) Zr C(17) C(18) -35(1) 0_555 19_1 5_555 55_5 yes
C(14) Zr C(18) C(17) 116(1) 0_555 19_1 5_555 55_5 yes
C(14) C(15) Zr C(16) 115(2) 0_555 19_1 5_555 55_5 yes
C(14) C(15) Zr C(17) 76(1) 0_555 19_1 5_555 55_5 yes
C(14) C(15) Zr C(18) 36(1) 0_555 19_1 5_555 55_5 yes
C(14) C(15) C(16) C(17) 0(2) 0_555 19_1 5_555 55_5 yes
C(14) C(18) Zr C(15) -37(1) 0_555 19_1 5_555 55_5 yes
C(14) C(18) Zr C(16) -78(1) 0_555 19_1 5_555 55_5 yes
C(14) C(18) Zr C(17) -116(1) 0_555 19_1 5_555 55_5 yes
C(14) C(18) C(17) C(16) 0(2) 0_555 19_1 5_555 55_5 yes
C(15) Zr Ru C(19) 14.3(7) 0_555 19_1 5_555 55_5 yes
C(15) Zr Ru C(20) 37.4(8) 0_555 19_1 5_555 55_5 yes
C(15) Zr Ru C(21) -34(1) 0_555 19_1 5_555 55_5 yes
C(15) Zr Ru C(22) -52.0(7) 0_555 19_1 5_555 55_5 yes
C(15) Zr Ru C(23) -22.4(7) 0_555 19_1 5_555 55_5 yes
C(15) Zr C(14) C(18) 113(1) 0_555 19_1 5_555 55_5 yes
C(15) Zr C(16) C(17) -111(2) 0_555 19_1 5_555 55_5 yes
C(15) Zr C(17) C(16) 38(1) 0_555 19_1 5_555 55_5 yes
C(15) Zr C(17) C(18) -75(1) 0_555 19_1 5_555 55_5 yes
C(15) Zr C(18) C(17) 78(1) 0_555 19_1 5_555 55_5 yes
C(15) C(14) Zr C(16) -36(1) 0_555 19_1 5_555 55_5 yes
C(15) C(14) Zr C(17) -77(1) 0_555 19_1 5_555 55_5 yes
C(15) C(14) Zr C(18) -113(1) 0_555 19_1 5_555 55_5 yes
C(15) C(14) C(18) C(17) 0(2) 0_555 19_1 5_555 55_5 yes
C(15) C(16) Zr C(17) 111(2) 0_555 19_1 5_555 55_5 yes
C(15) C(16) Zr C(18) 74(1) 0_555 19_1 5_555 55_5 yes
C(15) C(16) C(17) C(18) 0(2) 0_555 19_1 5_555 55_5 yes
C(16) Zr Ru C(19) 43.5(6) 0_555 19_1 5_555 55_5 yes
C(16) Zr Ru C(20) 66.5(7) 0_555 19_1 5_555 55_5 yes
C(16) Zr Ru C(21) -5(1) 0_555 19_1 5_555 55_5 yes
C(16) Zr Ru C(22) -22.9(6) 0_555 19_1 5_555 55_5 yes
C(16) Zr Ru C(23) 6.7(6) 0_555 19_1 5_555 55_5 yes
C(16) Zr C(14) C(18) 77(1) 0_555 19_1 5_555 55_5 yes
C(16) Zr C(17) C(18) -113(1) 0_555 19_1 5_555 55_5 yes
C(16) Zr C(18) C(17) 38(1) 0_555 19_1 5_555 55_5 yes
C(16) C(15) Zr C(17) -39(1) 0_555 19_1 5_555 55_5 yes
C(16) C(15) Zr C(18) -79(1) 0_555 19_1 5_555 55_5 yes
C(16) C(15) C(14) C(18) -1(2) 0_555 19_1 5_555 55_5 yes
C(16) C(17) Zr C(18) 113(1) 0_555 19_1 5_555 55_5 yes
C(17) Zr Ru C(19) 43.2(6) 0_555 19_1 5_555 55_5 yes
C(17) Zr Ru C(20) 66.3(7) 0_555 19_1 5_555 55_5 yes
C(17) Zr Ru C(21) -5(1) 0_555 19_1 5_555 55_5 yes
C(17) Zr Ru C(22) -23.1(7) 0_555 19_1 5_555 55_5 yes
C(17) Zr Ru C(23) 6.5(6) 0_555 19_1 5_555 55_5 yes
C(17) Zr C(14) C(18) 36(1) 0_555 19_1 5_555 55_5 yes
C(17) C(16) Zr C(18) -37(1) 0_555 19_1 5_555 55_5 yes
C(18) Zr Ru C(19) 5.9(6) 0_555 19_1 5_555 55_5 yes
C(18) Zr Ru C(20) 29.0(7) 0_555 19_1 5_555 55_5 yes
C(18) Zr Ru C(21) -42(1) 0_555 19_1 5_555 55_5 yes
C(18) Zr Ru C(22) -60.5(7) 0_555 19_1 5_555 55_5 yes
C(18) Zr Ru C(23) -30.9(6) 0_555 19_1 5_555 55_5 yes
C(19) Ru P C(24) 132.9(7) 0_555 19_1 5_555 55_5 yes
C(19) Ru P C(30) 12.0(7) 0_555 19_1 5_555 55_5 yes
C(19) Ru P C(36) -104.2(7) 0_555 19_1 5_555 55_5 yes
C(19) Ru C(20) C(21) -114(1) 0_555 19_1 5_555 55_5 yes
C(19) Ru C(21) C(20) 38.5(8) 0_555 19_1 5_555 55_5 yes
C(19) Ru C(21) C(22) -78.7(9) 0_555 19_1 5_555 55_5 yes
C(19) Ru C(22) C(21) 80.1(9) 0_555 19_1 5_555 55_5 yes
C(19) Ru C(22) C(23) -37.2(8) 0_555 19_1 5_555 55_5 yes
C(19) Ru C(23) C(22) 116(1) 0_555 19_1 5_555 55_5 yes
C(19) C(20) Ru C(21) 114(1) 0_555 19_1 5_555 55_5 yes
C(19) C(20) Ru C(22) 77.9(9) 0_555 19_1 5_555 55_5 yes
C(19) C(20) Ru C(23) 35.9(8) 0_555 19_1 5_555 55_5 yes
C(19) C(20) C(21) C(22) 0(1) 0_555 19_1 5_555 55_5 yes
C(19) C(23) Ru C(20) -36(1) 0_555 19_1 5_555 55_5 yes
C(19) C(23) Ru C(21) -79(1) 0_555 19_1 5_555 55_5 yes
C(19) C(23) Ru C(22) -116(1) 0_555 19_1 5_555 55_5 yes
C(19) C(23) C(22) C(21) 1(1) 0_555 19_1 5_555 55_5 yes
C(20) Ru P C(24) 139.4(6) 0_555 19_1 5_555 55_5 yes
C(20) Ru P C(30) 18.5(6) 0_555 19_1 5_555 55_5 yes
C(20) Ru P C(36) -97.7(6) 0_555 19_1 5_555 55_5 yes
C(20) Ru C(19) C(23) 118(1) 0_555 19_1 5_555 55_5 yes
C(20) Ru C(21) C(22) -117(1) 0_555 19_1 5_555 55_5 yes
C(20) Ru C(22) C(21) 38.0(8) 0_555 19_1 5_555 55_5 yes
C(20) Ru C(22) C(23) -79.3(9) 0_555 19_1 5_555 55_5 yes
C(20) Ru C(23) C(22) 79.6(10) 0_555 19_1 5_555 55_5 yes
C(20) C(19) Ru C(21) -39.4(8) 0_555 19_1 5_555 55_5 yes
C(20) C(19) Ru C(22) -80.7(10) 0_555 19_1 5_555 55_5 yes
C(20) C(19) Ru C(23) -118(1) 0_555 19_1 5_555 55_5 yes
C(20) C(19) C(23) C(22) -2(1) 0_555 19_1 5_555 55_5 yes
C(20) C(21) Ru C(22) 117(1) 0_555 19_1 5_555 55_5 yes
C(20) C(21) Ru C(23) 79.8(9) 0_555 19_1 5_555 55_5 yes
C(20) C(21) C(22) C(23) 0(1) 0_555 19_1 5_555 55_5 yes
C(21) Ru P C(24) 174.9(5) 0_555 19_1 5_555 55_5 yes
C(21) Ru P C(30) 53.9(6) 0_555 19_1 5_555 55_5 yes
C(21) Ru P C(36) -62.3(6) 0_555 19_1 5_555 55_5 yes
C(21) Ru C(19) C(23) 79(1) 0_555 19_1 5_555 55_5 yes
C(21) Ru C(22) C(23) -117(1) 0_555 19_1 5_555 55_5 yes
C(21) Ru C(23) C(22) 36.6(8) 0_555 19_1 5_555 55_5 yes
C(21) C(20) Ru C(22) -36.4(9) 0_555 19_1 5_555 55_5 yes
C(21) C(20) Ru C(23) -78.3(9) 0_555 19_1 5_555 55_5 yes
C(21) C(20) C(19) C(23) 1(1) 0_555 19_1 5_555 55_5 yes
C(21) C(22) Ru C(23) 117(1) 0_555 19_1 5_555 55_5 yes
C(22) Ru P C(24) -157.4(6) 0_555 19_1 5_555 55_5 yes
C(22) Ru P C(30) 81.7(6) 0_555 19_1 5_555 55_5 yes
C(22) Ru P C(36) -34.5(6) 0_555 19_1 5_555 55_5 yes
C(22) Ru C(19) C(23) 37(1) 0_555 19_1 5_555 55_5 yes
C(22) C(21) Ru C(23) -37.4(8) 0_555 19_1 5_555 55_5 yes
C(23) Ru P C(24) -168.3(7) 0_555 19_1 5_555 55_5 yes
C(23) Ru P C(30) 70.8(8) 0_555 19_1 5_555 55_5 yes
C(23) Ru P C(36) -45.4(8) 0_555 19_1 5_555 55_5 yes
C(24) P C(30) C(31) 107.9(9) 0_555 19_1 5_555 55_5 yes
C(24) P C(30) C(35) -75.3(9) 0_555 19_1 5_555 55_5 yes
C(24) P C(36) C(37) 138(1) 0_555 19_1 5_555 55_5 yes
C(24) P C(36) C(41) -42(1) 0_555 19_1 5_555 55_5 yes
C(24) C(25) C(26) C(27) -2(2) 0_555 19_1 5_555 55_5 yes
C(24) C(29) C(28) C(27) 2(2) 0_555 19_1 5_555 55_5 yes
C(25) C(24) P C(30) 29(1) 0_555 19_1 5_555 55_5 yes
C(25) C(24) P C(36) 134(1) 0_555 19_1 5_555 55_5 yes
C(25) C(24) C(29) C(28) -1(2) 0_555 19_1 5_555 55_5 yes
C(25) C(26) C(27) C(28) 3(2) 0_555 19_1 5_555 55_5 yes
C(26) C(25) C(24) C(29) 1(2) 0_555 19_1 5_555 55_5 yes
C(26) C(27) C(28) C(29) -3(2) 0_555 19_1 5_555 55_5 yes
C(29) C(24) P C(30) -151(1) 0_555 19_1 5_555 55_5 yes
C(29) C(24) P C(36) -46(1) 0_555 19_1 5_555 55_5 yes
C(30) P C(36) C(37) -116(1) 0_555 19_1 5_555 55_5 yes
C(30) P C(36) C(41) 62(1) 0_555 19_1 5_555 55_5 yes
C(30) C(31) C(32) C(33) -1(1) 0_555 19_1 5_555 55_5 yes
C(30) C(35) C(34) C(33) 0(1) 0_555 19_1 5_555 55_5 yes
C(31) C(30) P C(36) 5.6(10) 0_555 19_1 5_555 55_5 yes
C(31) C(30) C(35) C(34) -1(1) 0_555 19_1 5_555 55_5 yes
C(31) C(32) C(33) C(34) 0(1) 0_555 19_1 5_555 55_5 yes
C(32) C(31) C(30) C(35) 2(1) 0_555 19_1 5_555 55_5 yes
C(32) C(33) C(34) C(35) 0(1) 0_555 19_1 5_555 55_5 yes
C(35) C(30) P C(36) -177.6(8) 0_555 19_1 5_555 55_5 yes
C(36) C(37) C(38) C(39) 0(2) 0_555 19_1 5_555 55_5 yes
C(36) C(41) C(40) C(39) 0(2) 0_555 19_1 5_555 55_5 yes
C(37) C(36) C(41) C(40) 1(2) 0_555 19_1 5_555 55_5 yes
C(37) C(38) C(39) C(40) 1(2) 0_555 19_1 5_555 55_5 yes
C(38) C(37) C(36) C(41) -1(2) 0_555 19_1 5_555 55_5 yes
C(38) C(39) C(40) C(41) -1(2) 0_555 19_1 5_555 55_5 yes
C(43) C(44) C(47) C(46) 0(7) 0_555 19_1 5_555 55_5 yes
C(43) C(42) C(45) C(46) 0(7) 0_555 19_1 5_555 55_5 yes
C(44) C(43) C(42) C(45) 0(6) 0_555 19_1 5_555 55_5 yes
C(44) C(47) C(46) C(45) 0(6) 0_555 19_1 5_555 55_5 yes
C(47) C(44) C(43) C(42) 0(7) 0_555 19_1 5_555 55_5 yes
C(47) C(46) C(45) C(42) 0(7) 0_555 19_1 5_555 55_5 yes
C(47) C(46) C(45) C(42) 0(7) 0_555 19_1 5_555 55_5 yes
